data_1572639
loop_
_publ_author_name
'Le&#xf3;n, F&#xe9;lix'
'Garc&#xed;a-Rodeja, Yago'
'Mallet-Ladeira, Sonia'
'Miqueu, Karinne'
'Szal&#xf3;ki, Gy&#xf6;rgy'
'Bourissou, Didier'

_publ_section_title
;
 Catechol/<i>o</i>-benzoquinone exchange at gold(iii).
;
_journal_issue 40
_journal_name_full 'Chemical science'
_journal_page_first 16651
_journal_page_last 16659
_journal_paper_doi 10.1039/d4sc04374j
_journal_volume 15
_journal_year 2024
_chemical_formula_moiety 'C22 H24 Au O2 P, 0,5(C4 H8 O)'
_chemical_formula_sum 'C24 H28 Au O2.5 P'
_chemical_formula_weight 584.4
_space_group_IT_number 60
_space_group_name_Hall '-P 2n 2ab'
_space_group_name_H-M_alt 'P b c n'
_symmetry_cell_setting orthorhombic
_symmetry_Int_Tables_number 60
_symmetry_space_group_name_Hall '-P 2n 2ab'
_symmetry_space_group_name_H-M 'P b c n'
_atom_sites_solution_hydrogens geom
_atom_sites_solution_primary dual
_atom_sites_solution_secondary difmap
_audit_update_record
;
2024-02-09 deposited with the CCDC.	2024-09-16 downloaded from the CCDC.
;
_cell_angle_alpha 90
_cell_angle_beta 90
_cell_angle_gamma 90
_cell_formula_units_Z 8
_cell_length_a 15.7586(7)
_cell_length_b 19.2635(7)
_cell_length_c 14.1296(5)
_cell_measurement_reflns_used 5501
_cell_measurement_temperature 193(2)
_cell_measurement_theta_max 25.20
_cell_measurement_theta_min 2.78
_cell_volume 4289.3(3)
_computing_cell_refinement SAINT
_computing_data_collection APEX2
_computing_data_reduction SAINT
_computing_molecular_graphics 'Ortep-3 for Windows (Farrugia, 1997)'
_computing_publication_material 'WinGX publication routines (Farrugia, 1999)'
_computing_structure_refinement 'SHELXL-2018/3 (Sheldrick, 2018)'
_computing_structure_solution 'SHELXT (Sheldrick, 2015)'
_diffrn_ambient_temperature 193(2)
_diffrn_measured_fraction_theta_full 0.994
_diffrn_measured_fraction_theta_max 0.994
_diffrn_measurement_device_type 'Bruker Kappa APEX II Quazar'
_diffrn_measurement_method 'phi and omega scans'
_diffrn_radiation_monochromator 'multilayer optics'
_diffrn_radiation_source 'microfocus sealed tube'
_diffrn_radiation_type MoK\a
_diffrn_radiation_wavelength 0.71073
_diffrn_reflns_av_R_equivalents 0.0658
_diffrn_reflns_av_unetI/netI 0.0363
_diffrn_reflns_Laue_measured_fraction_full 0.994
_diffrn_reflns_Laue_measured_fraction_max 0.994
_diffrn_reflns_limit_h_max 19
_diffrn_reflns_limit_h_min -21
_diffrn_reflns_limit_k_max 26
_diffrn_reflns_limit_k_min -26
_diffrn_reflns_limit_l_max 15
_diffrn_reflns_limit_l_min -19
_diffrn_reflns_number 45422
_diffrn_reflns_point_group_measured_fraction_full 0.994
_diffrn_reflns_point_group_measured_fraction_max 0.994
_diffrn_reflns_theta_full 25.242
_diffrn_reflns_theta_max 28.761
_diffrn_reflns_theta_min 3.426
_diffrn_standards_decay_% 0
_diffrn_standards_interval_count 0
_diffrn_standards_interval_time 0
_diffrn_standards_number 0
_exptl_absorpt_coefficient_mu 6.954
_exptl_absorpt_correction_T_max 0.7476
_exptl_absorpt_correction_T_min 0.7043
_exptl_absorpt_correction_type multi-scan
_exptl_absorpt_process_details 'SADABS (Bruker-AXS)'
_exptl_crystal_colour yellow
_exptl_crystal_density_diffrn 1.81
_exptl_crystal_density_method 'not measured'
_exptl_crystal_description stick
_exptl_crystal_F_000 2288
_exptl_crystal_size_max 0.08
_exptl_crystal_size_mid 0.06
_exptl_crystal_size_min 0.04
_refine_diff_density_max 0.608
_refine_diff_density_min -0.66
_refine_diff_density_rms 0.114
_refine_ls_extinction_method none
_refine_ls_goodness_of_fit_ref 1.016
_refine_ls_hydrogen_treatment constr
_refine_ls_matrix_type full
_refine_ls_number_parameters 285
_refine_ls_number_reflns 5542
_refine_ls_number_restraints 44
_refine_ls_restrained_S_all 1.013
_refine_ls_R_factor_all 0.0427
_refine_ls_R_factor_gt 0.0245
_refine_ls_shift/su_max 0.005
_refine_ls_shift/su_mean 0
_refine_ls_structure_factor_coef Fsqd
_refine_ls_weighting_details 'w=1/[\s^2^(Fo^2^)+(0.0154P)^2^+2.1903P] where P=(Fo^2^+2Fc^2^)/3'
_refine_ls_weighting_scheme calc
_refine_ls_wR_factor_gt 0.0457
_refine_ls_wR_factor_ref 0.0508
_reflns_Friedel_coverage 0
_reflns_number_gt 4147
_reflns_number_total 5542
_reflns_threshold_expression 'I > 2\s(I)'
_cod_data_source_file d4sc04374j2.cif
_cod_data_source_block GS0145-4
_cod_depositor_comments 'Adding full bibliography for 1572639--1572645.cif.'
_cod_original_formula_sum 'C24 H28 Au O2.50 P'
_cod_database_code 1572639
_shelx_shelxl_version_number 2018/3

loop_
_symmetry_equiv_pos_as_xyz
'x, y, z'
'-x+1/2, -y+1/2, z+1/2'
'-x, y, -z+1/2'
'x+1/2, -y+1/2, -z'
'-x, -y, -z'
'x-1/2, y-1/2, -z-1/2'
'x, -y, z-1/2'
'-x-1/2, y-1/2, z'

loop_
_atom_site_label
_atom_site_type_symbol
_atom_site_fract_x
_atom_site_fract_y
_atom_site_fract_z
_atom_site_U_iso_or_equiv
_atom_site_adp_type
_atom_site_occupancy
_atom_site_site_symmetry_order
_atom_site_calc_flag
_atom_site_refinement_flags_posn
_atom_site_refinement_flags_adp
_atom_site_refinement_flags_occupancy
_atom_site_disorder_assembly
_atom_site_disorder_group
C1 C 0.2986(2) 0.61750(18) 0.3694(2) 0.0233(7) Uani 1 1 d . . . . .
C2 C 0.2433(2) 0.58964(17) 0.3000(2) 0.0219(7) Uani 1 1 d . . . . .
C3 C 0.2268(2) 0.62663(17) 0.2146(2) 0.0224(7) Uani 1 1 d . . . . .
C4 C 0.1692(2) 0.60193(19) 0.1505(3) 0.0284(8) Uani 1 1 d . . . . .
H4 H 0.157287 0.62773 0.094749 0.034 Uiso 1 1 calc R U . . .
C5 C 0.1273(2) 0.5383(2) 0.1668(3) 0.0325(9) Uani 1 1 d . . . . .
H5 H 0.087077 0.521557 0.122282 0.039 Uiso 1 1 calc R U . . .
C6 C 0.1447(2) 0.50048(18) 0.2471(3) 0.0298(8) Uani 1 1 d . . . . .
H6 H 0.117394 0.45707 0.256534 0.036 Uiso 1 1 calc R U . . .
C7 C 0.2025(2) 0.52516(18) 0.3157(2) 0.0245(7) Uani 1 1 d . . . . .
C8 C 0.2209(2) 0.48878(18) 0.4008(3) 0.0323(9) Uani 1 1 d . . . . .
H8 H 0.194578 0.445299 0.41274 0.039 Uiso 1 1 calc R U . . .
C9 C 0.2758(2) 0.5157(2) 0.4651(3) 0.0351(9) Uani 1 1 d . . . . .
H9 H 0.287904 0.490378 0.521254 0.042 Uiso 1 1 calc R U . . .
C10 C 0.3153(2) 0.58051(19) 0.4500(2) 0.0293(8) Uani 1 1 d . . . . .
H10 H 0.353478 0.598512 0.495879 0.035 Uiso 1 1 calc R U . . .
C11 C 0.2173(2) 0.77726(18) 0.1762(2) 0.0298(8) Uani 1 1 d . . . . .
H11 H 0.187621 0.766049 0.115559 0.036 Uiso 1 1 calc R U . . .
C12 C 0.1509(3) 0.7851(2) 0.2531(3) 0.0504(11) Uani 1 1 d . . . . .
H12A H 0.17849 0.798901 0.312337 0.076 Uiso 1 1 calc R U . . .
H12B H 0.121555 0.740759 0.262212 0.076 Uiso 1 1 calc R U . . .
H12C H 0.109792 0.820715 0.234407 0.076 Uiso 1 1 calc R U . . .
C13 C 0.2676(3) 0.8438(2) 0.1621(3) 0.0534(13) Uani 1 1 d . . . . .
H13A H 0.228512 0.882205 0.148924 0.08 Uiso 1 1 calc R U . . .
H13B H 0.306633 0.8381 0.108661 0.08 Uiso 1 1 calc R U . . .
H13C H 0.300069 0.854091 0.219563 0.08 Uiso 1 1 calc R U . . .
C14 C 0.3666(2) 0.6967(2) 0.1116(2) 0.0315(9) Uani 1 1 d . . . . .
H14 H 0.403433 0.738954 0.113496 0.038 Uiso 1 1 calc R U . . .
C15 C 0.4228(2) 0.6340(3) 0.1290(3) 0.0441(11) Uani 1 1 d . . . . .
H15A H 0.388504 0.591615 0.125622 0.066 Uiso 1 1 calc R U . . .
H15B H 0.448673 0.63762 0.191886 0.066 Uiso 1 1 calc R U . . .
H15C H 0.467451 0.632244 0.08082 0.066 Uiso 1 1 calc R U . . .
C16 C 0.3250(3) 0.6937(3) 0.0136(3) 0.0458(11) Uani 1 1 d . . . . .
H16A H 0.369066 0.689835 -0.035049 0.069 Uiso 1 1 calc R U . . .
H16B H 0.291922 0.736082 0.003031 0.069 Uiso 1 1 calc R U . . .
H16C H 0.287398 0.653254 0.010169 0.069 Uiso 1 1 calc R U . . .
C17 C 0.4472(2) 0.82382(18) 0.4160(2) 0.0244(7) Uani 1 1 d . . . . .
C18 C 0.4930(2) 0.8846(2) 0.4257(3) 0.0349(9) Uani 1 1 d . . . . .
H18 H 0.492608 0.918013 0.376242 0.042 Uiso 1 1 calc R U . . .
C19 C 0.5397(2) 0.8972(2) 0.5076(3) 0.0388(9) Uani 1 1 d . . . . .
H19 H 0.570879 0.93919 0.513813 0.047 Uiso 1 1 calc R U . . .
C20 C 0.5409(2) 0.8491(2) 0.5795(3) 0.0378(9) Uani 1 1 d . . . . .
H20 H 0.573005 0.857934 0.635079 0.045 Uiso 1 1 calc R U . . .
C21 C 0.4954(2) 0.7879(2) 0.5712(2) 0.0304(8) Uani 1 1 d . . . . .
H21 H 0.496272 0.754992 0.621213 0.037 Uiso 1 1 calc R U . . .
C22 C 0.4483(2) 0.77449(17) 0.4894(2) 0.0243(7) Uani 1 1 d . . . . .
C24 C 0.5113(8) 0.4498(6) 0.3073(8) 0.060(2) Uani 0.5 1 d D U P A -1
H24A H 0.516627 0.399952 0.32314 0.072 Uiso 0.5 1 calc R U P A -1
H24B H 0.527646 0.478003 0.362964 0.072 Uiso 0.5 1 calc R U P A -1
C23 C 0.4232(13) 0.467(2) 0.2743(17) 0.060(3) Uani 0.5 1 d D U P A -1
H23A H 0.380945 0.438134 0.307748 0.073 Uiso 0.5 1 calc R U P A -1
H23B H 0.410301 0.51661 0.287092 0.073 Uiso 0.5 1 calc R U P A -1
O3 O 0.4206(5) 0.4539(4) 0.1755(5) 0.0642(18) Uani 0.5 1 d D U P A -1
C26 C 0.5058(7) 0.4459(7) 0.1429(8) 0.065(2) Uani 0.5 1 d D U P A -1
H26A H 0.515402 0.474833 0.08595 0.078 Uiso 0.5 1 calc R U P A -1
H26B H 0.516925 0.396828 0.126188 0.078 Uiso 0.5 1 calc R U P A -1
C25 C 0.5637(13) 0.468(2) 0.2214(17) 0.061(3) Uani 0.5 1 d D U P A -1
H25A H 0.575397 0.518904 0.218535 0.073 Uiso 0.5 1 calc R U P A -1
H25B H 0.618019 0.442639 0.220155 0.073 Uiso 0.5 1 calc R U P A -1
O1 O 0.40109(16) 0.80953(13) 0.33709(16) 0.0316(6) Uani 1 1 d . . . . .
O2 O 0.40372(15) 0.71477(13) 0.47919(15) 0.0260(5) Uani 1 1 d . . . . .
P1 P 0.28726(6) 0.70522(5) 0.20545(6) 0.02246(18) Uani 1 1 d . . . . .
Au1 Au 0.34909(2) 0.71286(2) 0.34953(2) 0.02143(4) Uani 1 1 d . . . . .

loop_
_atom_site_aniso_label
_atom_site_aniso_U_11
_atom_site_aniso_U_22
_atom_site_aniso_U_33
_atom_site_aniso_U_23
_atom_site_aniso_U_13
_atom_site_aniso_U_12
C1 0.0241(17) 0.0233(17) 0.0224(18) -0.0007(13) 0.0043(13) 0.0005(14)
C2 0.0200(17) 0.0206(16) 0.0253(18) -0.0029(13) 0.0045(14) 0.0011(14)
C3 0.0220(17) 0.0202(17) 0.0249(18) 0.0001(13) 0.0043(13) -0.0006(14)
C4 0.0271(19) 0.0278(18) 0.0302(19) -0.0034(16) -0.0011(16) -0.0011(15)
C5 0.0283(19) 0.0290(19) 0.040(2) -0.0075(17) -0.0030(16) -0.0029(16)
C6 0.0294(19) 0.0209(16) 0.039(2) -0.0032(15) 0.0034(17) -0.0038(16)
C7 0.0215(17) 0.0206(17) 0.0316(19) 0.0000(14) 0.0087(14) 0.0031(14)
C8 0.040(2) 0.0184(18) 0.039(2) 0.0074(16) 0.0064(18) 0.0001(16)
C9 0.044(2) 0.030(2) 0.032(2) 0.0118(17) 0.0037(17) 0.0036(18)
C10 0.035(2) 0.031(2) 0.0225(18) 0.0028(15) -0.0011(15) 0.0023(17)
C11 0.043(2) 0.0234(19) 0.0230(18) 0.0020(14) -0.0060(15) -0.0038(17)
C12 0.068(3) 0.046(2) 0.037(2) 0.003(2) 0.005(2) 0.027(3)
C13 0.073(3) 0.027(2) 0.060(3) 0.015(2) -0.024(2) -0.015(2)
C14 0.031(2) 0.043(2) 0.0211(18) -0.0006(16) 0.0015(14) -0.0118(17)
C15 0.031(2) 0.069(3) 0.033(2) -0.010(2) 0.0056(16) 0.000(2)
C16 0.049(3) 0.069(3) 0.020(2) -0.0041(19) 0.0012(17) -0.003(2)
C17 0.0222(17) 0.0267(18) 0.0242(18) -0.0028(14) -0.0026(14) -0.0023(15)
C18 0.035(2) 0.033(2) 0.037(2) 0.0066(17) -0.0070(17) -0.0086(18)
C19 0.037(2) 0.034(2) 0.046(2) -0.0018(18) -0.0108(19) -0.0111(19)
C20 0.034(2) 0.044(2) 0.036(2) -0.0040(18) -0.0134(17) -0.0006(19)
C21 0.0281(18) 0.037(2) 0.0258(18) 0.0014(17) -0.0078(14) 0.0029(18)
C22 0.0218(16) 0.0248(18) 0.0264(18) -0.0037(14) 0.0001(14) 0.0028(15)
C24 0.059(5) 0.048(5) 0.072(5) 0.006(5) 0.018(5) -0.006(5)
C23 0.059(6) 0.047(6) 0.076(5) -0.011(6) 0.020(5) 0.001(6)
O3 0.057(4) 0.061(4) 0.074(4) -0.011(3) 0.012(3) -0.009(3)
C26 0.062(5) 0.056(5) 0.077(6) -0.007(5) 0.025(5) -0.006(5)
C25 0.055(5) 0.049(6) 0.078(6) 0.011(6) 0.020(5) -0.003(7)
O1 0.0397(15) 0.0313(14) 0.0239(14) 0.0083(10) -0.0117(11) -0.0141(12)
O2 0.0328(13) 0.0270(12) 0.0181(11) 0.0027(10) -0.0060(9) -0.0040(12)
P1 0.0272(4) 0.0229(5) 0.0173(4) 0.0016(3) -0.0006(3) -0.0054(4)
Au1 0.02423(7) 0.02238(6) 0.01768(6) 0.00048(5) -0.00101(5) -0.00312(6)

loop_
_atom_type_symbol
_atom_type_description
_atom_type_scat_dispersion_real
_atom_type_scat_dispersion_imag
_atom_type_scat_source
C C 0.0033 0.0016 'International Tables Vol C Tables 4.2.6.8 and 6.1.1.4'
H H 0 0 'International Tables Vol C Tables 4.2.6.8 and 6.1.1.4'
O O 0.0106 0.006 'International Tables Vol C Tables 4.2.6.8 and 6.1.1.4'
P P 0.1023 0.0942 'International Tables Vol C Tables 4.2.6.8 and 6.1.1.4'
Au Au -2.0133 8.8022 'International Tables Vol C Tables 4.2.6.8 and 6.1.1.4'

loop_
_geom_angle_atom_site_label_1
_geom_angle_atom_site_label_2
_geom_angle_atom_site_label_3
_geom_angle
_geom_angle_site_symmetry_1
_geom_angle_site_symmetry_3
_geom_angle_publ_flag
C10 C1 C2 119.8(3) . . ?
C10 C1 Au1 120.9(3) . . ?
C2 C1 Au1 119.4(2) . . ?
C7 C2 C1 120.2(3) . . ?
C7 C2 C3 119.2(3) . . ?
C1 C2 C3 120.6(3) . . ?
C4 C3 C2 120.6(3) . . ?
C4 C3 P1 126.7(3) . . ?
C2 C3 P1 112.7(2) . . ?
C3 C4 C5 120.3(3) . . ?
C3 C4 H4 119.9 . . ?
C5 C4 H4 119.9 . . ?
C6 C5 C4 120.1(3) . . ?
C6 C5 H5 119.9 . . ?
C4 C5 H5 119.9 . . ?
C5 C6 C7 121.1(3) . . ?
C5 C6 H6 119.5 . . ?
C7 C6 H6 119.5 . . ?
C6 C7 C2 118.8(3) . . ?
C6 C7 C8 123.1(3) . . ?
C2 C7 C8 118.1(3) . . ?
C9 C8 C7 120.6(3) . . ?
C9 C8 H8 119.7 . . ?
C7 C8 H8 119.7 . . ?
C8 C9 C10 121.1(3) . . ?
C8 C9 H9 119.4 . . ?
C10 C9 H9 119.4 . . ?
C1 C10 C9 120.1(3) . . ?
C1 C10 H10 119.9 . . ?
C9 C10 H10 119.9 . . ?
C12 C11 C13 111.7(4) . . ?
C12 C11 P1 109.4(3) . . ?
C13 C11 P1 110.9(3) . . ?
C12 C11 H11 108.2 . . ?
C13 C11 H11 108.2 . . ?
P1 C11 H11 108.2 . . ?
C11 C12 H12A 109.5 . . ?
C11 C12 H12B 109.5 . . ?
H12A C12 H12B 109.5 . . ?
C11 C12 H12C 109.5 . . ?
H12A C12 H12C 109.5 . . ?
H12B C12 H12C 109.5 . . ?
C11 C13 H13A 109.5 . . ?
C11 C13 H13B 109.5 . . ?
H13A C13 H13B 109.5 . . ?
C11 C13 H13C 109.5 . . ?
H13A C13 H13C 109.5 . . ?
H13B C13 H13C 109.5 . . ?
C15 C14 C16 111.5(3) . . ?
C15 C14 P1 110.6(3) . . ?
C16 C14 P1 111.5(3) . . ?
C15 C14 H14 107.7 . . ?
C16 C14 H14 107.7 . . ?
P1 C14 H14 107.7 . . ?
C14 C15 H15A 109.5 . . ?
C14 C15 H15B 109.5 . . ?
H15A C15 H15B 109.5 . . ?
C14 C15 H15C 109.5 . . ?
H15A C15 H15C 109.5 . . ?
H15B C15 H15C 109.5 . . ?
C14 C16 H16A 109.5 . . ?
C14 C16 H16B 109.5 . . ?
H16A C16 H16B 109.5 . . ?
C14 C16 H16C 109.5 . . ?
H16A C16 H16C 109.5 . . ?
H16B C16 H16C 109.5 . . ?
O1 C17 C18 122.2(3) . . ?
O1 C17 C22 118.4(3) . . ?
C18 C17 C22 119.4(3) . . ?
C17 C18 C19 120.4(4) . . ?
C17 C18 H18 119.8 . . ?
C19 C18 H18 119.8 . . ?
C20 C19 C18 120.2(4) . . ?
C20 C19 H19 119.9 . . ?
C18 C19 H19 119.9 . . ?
C19 C20 C21 120.3(3) . . ?
C19 C20 H20 119.8 . . ?
C21 C20 H20 119.8 . . ?
C20 C21 C22 120.2(3) . . ?
C20 C21 H21 119.9 . . ?
C22 C21 H21 119.9 . . ?
O2 C22 C21 121.4(3) . . ?
O2 C22 C17 119.2(3) . . ?
C21 C22 C17 119.4(3) . . ?
C23 C24 C25 101.7(11) . . ?
C23 C24 H24A 111.4 . . ?
C25 C24 H24A 111.4 . . ?
C23 C24 H24B 111.4 . . ?
C25 C24 H24B 111.4 . . ?
H24A C24 H24B 109.3 . . ?
O3 C23 C24 106.9(15) . . ?
O3 C23 H23A 110.3 . . ?
C24 C23 H23A 110.3 . . ?
O3 C23 H23B 110.3 . . ?
C24 C23 H23B 110.3 . . ?
H23A C23 H23B 108.6 . . ?
C23 O3 C26 108.0(12) . . ?
O3 C26 C25 107.6(14) . . ?
O3 C26 H26A 110.2 . . ?
C25 C26 H26A 110.2 . . ?
O3 C26 H26B 110.2 . . ?
C25 C26 H26B 110.2 . . ?
H26A C26 H26B 108.5 . . ?
C26 C25 C24 101.1(13) . . ?
C26 C25 H25A 111.5 . . ?
C24 C25 H25A 111.5 . . ?
C26 C25 H25B 111.6 . . ?
C24 C25 H25B 111.6 . . ?
H25A C25 H25B 109.4 . . ?
C17 O1 Au1 109.2(2) . . ?
C22 O2 Au1 109.42(19) . . ?
C3 P1 C11 109.75(16) . . ?
C3 P1 C14 109.88(16) . . ?
C11 P1 C14 108.51(17) . . ?
C3 P1 Au1 102.63(11) . . ?
C11 P1 Au1 114.56(12) . . ?
C14 P1 Au1 111.35(12) . . ?
C1 Au1 O2 93.34(11) . . ?
C1 Au1 O1 176.94(11) . . ?
O2 Au1 O1 83.72(9) . . ?
C1 Au1 P1 84.05(9) . . ?
O2 Au1 P1 177.28(7) . . ?
O1 Au1 P1 98.90(7) . . ?

loop_
_geom_bond_atom_site_label_1
_geom_bond_atom_site_label_2
_geom_bond_distance
_geom_bond_site_symmetry_2
_geom_bond_publ_flag
C1 C10 1.369(4) . ?
C1 C2 1.417(5) . ?
C1 Au1 2.021(3) . ?
C2 C7 1.416(5) . ?
C2 C3 1.425(4) . ?
C3 C4 1.368(5) . ?
C3 P1 1.794(3) . ?
C4 C5 1.410(5) . ?
C4 H4 0.95 . ?
C5 C6 1.376(5) . ?
C5 H5 0.95 . ?
C6 C7 1.412(5) . ?
C6 H6 0.95 . ?
C7 C8 1.422(5) . ?
C8 C9 1.357(5) . ?
C8 H8 0.95 . ?
C9 C10 1.412(5) . ?
C9 H9 0.95 . ?
C10 H10 0.95 . ?
C11 C12 1.515(5) . ?
C11 C13 1.521(5) . ?
C11 P1 1.820(4) . ?
C11 H11 1 . ?
C12 H12A 0.98 . ?
C12 H12B 0.98 . ?
C12 H12C 0.98 . ?
C13 H13A 0.98 . ?
C13 H13B 0.98 . ?
C13 H13C 0.98 . ?
C14 C15 1.519(6) . ?
C14 C16 1.532(5) . ?
C14 P1 1.830(4) . ?
C14 H14 1 . ?
C15 H15A 0.98 . ?
C15 H15B 0.98 . ?
C15 H15C 0.98 . ?
C16 H16A 0.98 . ?
C16 H16B 0.98 . ?
C16 H16C 0.98 . ?
C17 O1 1.358(4) . ?
C17 C18 1.383(5) . ?
C17 C22 1.408(5) . ?
C18 C19 1.393(5) . ?
C18 H18 0.95 . ?
C19 C20 1.375(5) . ?
C19 H19 0.95 . ?
C20 C21 1.384(5) . ?
C20 H20 0.95 . ?
C21 C22 1.397(5) . ?
C21 H21 0.95 . ?
C22 O2 1.356(4) . ?
C24 C23 1.502(15) . ?
C24 C25 1.51(3) . ?
C24 H24A 0.99 . ?
C24 H24B 0.99 . ?
C23 O3 1.42(2) . ?
C23 H23A 0.99 . ?
C23 H23B 0.99 . ?
O3 C26 1.428(13) . ?
C26 C25 1.500(15) . ?
C26 H26A 0.99 . ?
C26 H26B 0.99 . ?
C25 H25A 0.99 . ?
C25 H25B 0.99 . ?
O1 Au1 2.042(2) . ?
O2 Au1 2.025(2) . ?
P1 Au1 2.2617(8) . ?
